data_4509233
loop_
_publ_author_name
'Guzei, Ilia A.'
'Mitra, Amitabha'
'Spencer, Lara C.'

_publ_section_title
;
 Concomitant Twinning and Polymorphism of Ti(C5H4tBu)2Cl2
;
_journal_issue 5
_journal_name_full 'Crystal Growth &amp; Design'
_journal_page_first 2287
_journal_paper_doi 10.1021/cg8010772
_journal_volume 9
_journal_year 2009
_chemical_absolute_configuration ad
_chemical_formula_moiety 'C18 H26 Cl2 Ti'
_chemical_formula_sum 'C18 H26 Cl2 Ti'
_chemical_formula_weight 361.19
_chemical_name_systematic
; 
 ? 
;
_space_group_IT_number 19
_symmetry_cell_setting orthorhombic
_symmetry_Int_Tables_number 19
_symmetry_space_group_name_Hall 'P 2ac 2ab'
_symmetry_space_group_name_H-M 'P 21 21 21'
_atom_sites_solution_hydrogens geom
_atom_sites_solution_primary direct
_atom_sites_solution_secondary difmap
_cell_angle_alpha 90.00
_cell_angle_beta 90.00
_cell_angle_gamma 90.00
_cell_formula_units_Z 4
_cell_length_a 10.5539(10)
_cell_length_b 12.8757(12)
_cell_length_c 13.0817(12)
_cell_measurement_reflns_used 9843
_cell_measurement_temperature 175(2)
_cell_measurement_theta_max 29.6474
_cell_measurement_theta_min 2.2194
_cell_volume 1777.7(3)
_computing_cell_refinement 'SAINT Ver. 7.24A (Bruker-AXS, 2007)'
_computing_data_collection 'SMART Ver. 5.622 (Bruker-AXS, 2000)'
_computing_data_reduction 'SAINT Ver. 7.24A'
_computing_molecular_graphics SHELXTL
_computing_publication_material SHELXTL
_computing_structure_refinement SHELXTL
_computing_structure_solution 'SHELXTL (Sheldrick, 2008)'
_diffrn_ambient_temperature 175(2)
_diffrn_measured_fraction_theta_full 0.986
_diffrn_measured_fraction_theta_max 0.986
_diffrn_measurement_device_type 'Bruker CCD-1000 area detector'
_diffrn_measurement_method '0.30\% \w and 0.4 \% \f scans'
_diffrn_radiation_monochromator graphite
_diffrn_radiation_source 'fine-focus sealed tube'
_diffrn_radiation_type Mo-K\a
_diffrn_radiation_wavelength 0.71073
_diffrn_reflns_av_R_equivalents 0.0344
_diffrn_reflns_av_sigmaI/netI 0.0263
_diffrn_reflns_limit_h_max 14
_diffrn_reflns_limit_h_min -14
_diffrn_reflns_limit_k_max 17
_diffrn_reflns_limit_k_min -18
_diffrn_reflns_limit_l_max 18
_diffrn_reflns_limit_l_min -17
_diffrn_reflns_number 26527
_diffrn_reflns_theta_full 30.07
_diffrn_reflns_theta_max 30.07
_diffrn_reflns_theta_min 2.22
_exptl_absorpt_coefficient_mu 0.774
_exptl_absorpt_correction_T_max 0.8994
_exptl_absorpt_correction_T_min 0.7320
_exptl_absorpt_correction_type multi-scan
_exptl_absorpt_process_details
;
SADABS  (Bruker-AXS, 2007)
;
_exptl_crystal_colour red
_exptl_crystal_density_diffrn 1.350
_exptl_crystal_density_method 'not measured'
_exptl_crystal_description needle
_exptl_crystal_F_000 760
_exptl_crystal_size_max 0.43
_exptl_crystal_size_mid 0.21
_exptl_crystal_size_min 0.14
_refine_diff_density_max 0.336
_refine_diff_density_min -0.198
_refine_diff_density_rms 0.054
_refine_ls_abs_structure_details 'Flack H D (1983), Acta Cryst. A39, 876-881'
_refine_ls_abs_structure_Flack -0.032(19)
_refine_ls_extinction_method none
_refine_ls_goodness_of_fit_ref 1.018
_refine_ls_hydrogen_treatment constr
_refine_ls_matrix_type full
_refine_ls_number_parameters 197
_refine_ls_number_reflns 5111
_refine_ls_number_restraints 0
_refine_ls_restrained_S_all 1.018
_refine_ls_R_factor_all 0.0358
_refine_ls_R_factor_gt 0.0294
_refine_ls_shift/su_max 0.000
_refine_ls_shift/su_mean 0.000
_refine_ls_structure_factor_coef Fsqd
_refine_ls_weighting_details 'calc w=1/[\s^2^(Fo^2^)+(0.0368P)^2^+0.2963P] where P=(Fo^2^+2Fc^2^)/3'
_refine_ls_weighting_scheme calc
_refine_ls_wR_factor_gt 0.0661
_refine_ls_wR_factor_ref 0.0693
_reflns_number_gt 4615
_reflns_number_total 5111
_reflns_threshold_expression I>2\s(I)
_cod_data_source_file cg8010772sup1.cif
_cod_data_source_block west123_t175
_cod_depositor_comments
;
The following automatic conversions were performed:

'_symmetry_cell_setting' value 'Orthorhombic' changed to
'orthorhombic' according to
/home/saulius/struct/CIF-dictionaries/cif_core.dic dictionary named
'cif_core.dic' version 2.4.2 from 2011-04-26.

Automatic conversion script
Id: cif_fix_values 1891 2012-01-12 08:04:46Z andrius 
;
_cod_original_sg_symbol_Hall 'P 2ac 2ab   '
_cod_original_sg_symbol_H-M 'P 21 21 21  '
_cod_database_code 4509233

loop_
_symmetry_equiv_pos_as_xyz
'x, y, z'
'-x+1/2, -y, z+1/2'
'-x, y+1/2, -z+1/2'
'x+1/2, -y+1/2, -z'

loop_
_atom_site_label
_atom_site_type_symbol
_atom_site_fract_x
_atom_site_fract_y
_atom_site_fract_z
_atom_site_U_iso_or_equiv
_atom_site_adp_type
_atom_site_occupancy
_atom_site_symmetry_multiplicity
_atom_site_calc_flag
_atom_site_refinement_flags
Ti1 Ti 0.25522(2) 0.016979(19) 0.579258(19) 0.01948(6) Uani 1 1 d .
Cl1 Cl 0.15444(4) 0.11796(4) 0.45137(3) 0.03505(10) Uani 1 1 d .
Cl2 Cl 0.37914(4) -0.07277(4) 0.45649(3) 0.03473(10) Uani 1 1 d .
C1 C 0.31053(14) 0.19088(12) 0.64838(12) 0.0247(3) Uani 1 1 d .
C2 C 0.30665(15) 0.11619(12) 0.72691(11) 0.0245(3) Uani 1 1 d .
H2 H 0.2488 0.1160 0.7826 0.029 Uiso 1 1 calc R
C3 C 0.40290(15) 0.04132(12) 0.70958(13) 0.0287(3) Uani 1 1 d .
H3 H 0.4210 -0.0173 0.7511 0.034 Uiso 1 1 calc R
C4 C 0.46602(14) 0.06995(14) 0.62001(14) 0.0324(4) Uani 1 1 d .
H4 H 0.5366 0.0349 0.5909 0.039 Uiso 1 1 calc R
C5 C 0.40750(14) 0.15928(13) 0.58027(14) 0.0301(3) Uani 1 1 d .
H5 H 0.4293 0.1929 0.5181 0.036 Uiso 1 1 calc R
C6 C 0.23840(16) 0.29313(12) 0.64861(14) 0.0330(3) Uani 1 1 d .
C7 C 0.2961(2) 0.35800(15) 0.7367(2) 0.0566(6) Uani 1 1 d .
H7A H 0.2916 0.3183 0.8005 0.085 Uiso 1 1 calc R
H7B H 0.2484 0.4229 0.7443 0.085 Uiso 1 1 calc R
H7C H 0.3848 0.3739 0.7210 0.085 Uiso 1 1 calc R
C8 C 0.2531(2) 0.35282(14) 0.54888(18) 0.0511(5) Uani 1 1 d .
H8A H 0.3433 0.3631 0.5343 0.077 Uiso 1 1 calc R
H8B H 0.2113 0.4205 0.5550 0.077 Uiso 1 1 calc R
H8C H 0.2141 0.3133 0.4931 0.077 Uiso 1 1 calc R
C9 C 0.09738(17) 0.27594(16) 0.67284(16) 0.0397(4) Uani 1 1 d .
H9A H 0.0605 0.2288 0.6221 0.059 Uiso 1 1 calc R
H9B H 0.0528 0.3427 0.6708 0.059 Uiso 1 1 calc R
H9C H 0.0890 0.2454 0.7411 0.059 Uiso 1 1 calc R
C10 C 0.19069(14) -0.16008(12) 0.63121(12) 0.0234(3) Uani 1 1 d .
C11 C 0.17332(15) -0.08932(11) 0.71231(12) 0.0240(3) Uani 1 1 d .
H11 H 0.2168 -0.0912 0.7759 0.029 Uiso 1 1 calc R
C12 C 0.08132(14) -0.01547(13) 0.68400(13) 0.0280(3) Uani 1 1 d .
H12 H 0.0525 0.0410 0.7245 0.034 Uiso 1 1 calc R
C13 C 0.04007(14) -0.04041(13) 0.58529(15) 0.0336(4) Uani 1 1 d .
H13 H -0.0240 -0.0051 0.5479 0.040 Uiso 1 1 calc R
C14 C 0.10982(15) -0.12690(13) 0.55087(13) 0.0310(3) Uani 1 1 d .
H14 H 0.1038 -0.1578 0.4851 0.037 Uiso 1 1 calc R
C15 C 0.26545(16) -0.26073(12) 0.63780(14) 0.0317(4) Uani 1 1 d .
C16 C 0.40134(17) -0.24253(15) 0.67433(15) 0.0363(4) Uani 1 1 d .
H16A H 0.4456 -0.1977 0.6254 0.054 Uiso 1 1 calc R
H16B H 0.4456 -0.3093 0.6794 0.054 Uiso 1 1 calc R
H16C H 0.3999 -0.2089 0.7415 0.054 Uiso 1 1 calc R
C17 C 0.2659(2) -0.31868(15) 0.53575(17) 0.0471(5) Uani 1 1 d .
H17A H 0.1785 -0.3312 0.5138 0.071 Uiso 1 1 calc R
H17B H 0.3098 -0.3852 0.5439 0.071 Uiso 1 1 calc R
H17C H 0.3097 -0.2767 0.4842 0.071 Uiso 1 1 calc R
C18 C 0.1971(2) -0.32856(15) 0.7176(2) 0.0536(6) Uani 1 1 d .
H18A H 0.1928 -0.2912 0.7828 0.080 Uiso 1 1 calc R
H18B H 0.2438 -0.3936 0.7270 0.080 Uiso 1 1 calc R
H18C H 0.1110 -0.3439 0.6939 0.080 Uiso 1 1 calc R

loop_
_atom_site_aniso_label
_atom_site_aniso_U_11
_atom_site_aniso_U_22
_atom_site_aniso_U_33
_atom_site_aniso_U_23
_atom_site_aniso_U_13
_atom_site_aniso_U_12
Ti1 0.01930(11) 0.02299(12) 0.01614(11) 0.00041(9) -0.00053(10) 0.00198(10)
Cl1 0.0424(2) 0.0416(2) 0.02114(17) 0.00440(16) -0.00591(17) 0.01135(18)
Cl2 0.0367(2) 0.0449(2) 0.02257(17) -0.00427(16) 0.00610(17) 0.00954(18)
C1 0.0221(7) 0.0213(7) 0.0307(8) 0.0025(6) -0.0020(6) -0.0029(6)
C2 0.0284(7) 0.0239(7) 0.0212(7) -0.0003(6) -0.0030(6) -0.0064(6)
C3 0.0286(8) 0.0237(7) 0.0339(8) 0.0022(6) -0.0148(7) -0.0030(6)
C4 0.0179(6) 0.0343(9) 0.0449(10) -0.0037(8) -0.0028(7) 0.0010(6)
C5 0.0240(7) 0.0313(8) 0.0350(8) 0.0060(7) 0.0059(7) -0.0051(6)
C6 0.0294(8) 0.0226(7) 0.0469(9) -0.0002(6) -0.0056(8) 0.0021(7)
C7 0.0565(13) 0.0281(10) 0.0853(17) -0.0166(10) -0.0265(13) 0.0054(9)
C8 0.0516(11) 0.0305(9) 0.0712(13) 0.0230(9) -0.0024(13) 0.0009(9)
C9 0.0294(8) 0.0389(10) 0.0507(11) -0.0086(8) 0.0013(8) 0.0092(7)
C10 0.0191(6) 0.0198(7) 0.0315(8) -0.0033(6) 0.0007(6) -0.0018(5)
C11 0.0253(7) 0.0217(7) 0.0250(7) 0.0010(6) 0.0041(6) -0.0035(6)
C12 0.0229(7) 0.0227(7) 0.0385(9) -0.0008(7) 0.0095(6) 0.0005(6)
C13 0.0186(6) 0.0303(8) 0.0519(10) 0.0030(7) -0.0073(7) -0.0004(6)
C14 0.0263(7) 0.0324(8) 0.0341(8) -0.0090(7) -0.0076(7) -0.0030(6)
C15 0.0277(8) 0.0218(7) 0.0456(10) -0.0024(6) 0.0049(7) 0.0035(6)
C16 0.0287(8) 0.0350(9) 0.0452(10) 0.0050(8) 0.0004(8) 0.0109(7)
C17 0.0451(11) 0.0329(9) 0.0632(12) -0.0191(9) 0.0049(10) 0.0011(8)
C18 0.0506(12) 0.0262(9) 0.0842(17) 0.0151(10) 0.0220(12) 0.0063(8)

loop_
_atom_type_symbol
_atom_type_description
_atom_type_scat_dispersion_real
_atom_type_scat_dispersion_imag
_atom_type_scat_source
C C 0.0033 0.0016 'International Tables Vol C Tables 4.2.6.8 and 6.1.1.4'
H H 0.0000 0.0000 'International Tables Vol C Tables 4.2.6.8 and 6.1.1.4'
Cl Cl 0.1484 0.1585 'International Tables Vol C Tables 4.2.6.8 and 6.1.1.4'
Ti Ti 0.2776 0.4457 'International Tables Vol C Tables 4.2.6.8 and 6.1.1.4'

loop_
_geom_angle_atom_site_label_1
_geom_angle_atom_site_label_2
_geom_angle_atom_site_label_3
_geom_angle
_geom_angle_publ_flag
C12 Ti1 C3 96.94(6) yes
C12 Ti1 Cl1 99.21(4) yes
C3 Ti1 Cl1 137.93(4) yes
C12 Ti1 Cl2 138.23(4) yes
C3 Ti1 Cl2 101.07(5) yes
Cl1 Ti1 Cl2 92.106(18) yes
C12 Ti1 C11 34.82(5) yes
C3 Ti1 C11 77.58(6) yes
Cl1 Ti1 C11 132.02(4) yes
Cl2 Ti1 C11 114.57(4) yes
C12 Ti1 C2 78.36(6) yes
C3 Ti1 C2 35.04(6) yes
Cl1 Ti1 C2 112.39(4) yes
Cl2 Ti1 C2 133.29(4) yes
C11 Ti1 C2 78.32(5) yes
C12 Ti1 C4 130.88(6) yes
C3 Ti1 C4 34.43(6) yes
Cl1 Ti1 C4 114.77(5) yes
Cl2 Ti1 C4 77.09(5) yes
C11 Ti1 C4 109.87(6) yes
C2 Ti1 C4 56.81(6) yes
C12 Ti1 C13 34.50(6) yes
C3 Ti1 C13 130.76(6) yes
Cl1 Ti1 C13 76.50(5) yes
Cl2 Ti1 C13 113.31(5) yes
C11 Ti1 C13 56.78(6) yes
C2 Ti1 C13 110.86(6) yes
C4 Ti1 C13 165.17(7) yes
C12 Ti1 C14 57.06(6) yes
C3 Ti1 C14 129.45(6) yes
Cl1 Ti1 C14 91.54(4) yes
Cl2 Ti1 C14 82.73(4) yes
C11 Ti1 C14 56.24(6) yes
C2 Ti1 C14 132.57(6) yes
C4 Ti1 C14 147.04(6) yes
C13 Ti1 C14 33.95(6) yes
C12 Ti1 C5 130.66(6) yes
C3 Ti1 C5 56.91(6) yes
Cl1 Ti1 C5 83.53(4) yes
Cl2 Ti1 C5 90.36(4) yes
C11 Ti1 C5 131.96(6) yes
C2 Ti1 C5 56.04(6) yes
C4 Ti1 C5 33.85(6) yes
C13 Ti1 C5 149.21(6) yes
C14 Ti1 C5 171.38(6) yes
C12 Ti1 C10 57.05(5) yes
C3 Ti1 C10 96.14(5) yes
Cl1 Ti1 C10 125.14(4) yes
Cl2 Ti1 C10 83.62(4) yes
C11 Ti1 C10 33.73(5) yes
C2 Ti1 C10 109.54(5) yes
C4 Ti1 C10 117.28(6) yes
C13 Ti1 C10 56.25(5) yes
C14 Ti1 C10 33.61(5) yes
C5 Ti1 C10 150.76(5) yes
C12 Ti1 C1 97.63(6) yes
C3 Ti1 C1 57.01(5) yes
Cl1 Ti1 C1 82.41(4) yes
Cl2 Ti1 C1 123.78(4) yes
C11 Ti1 C1 109.75(5) yes
C2 Ti1 C1 33.57(5) yes
C4 Ti1 C1 56.10(5) yes
C13 Ti1 C1 119.34(6) yes
C14 Ti1 C1 152.83(5) yes
C5 Ti1 C1 33.44(5) yes
C10 Ti1 C1 142.66(6) yes
C2 C1 C5 106.48(14) ?
C2 C1 C6 125.12(15) ?
C5 C1 C6 127.70(14) ?
C2 C1 Ti1 69.09(9) ?
C5 C1 Ti1 71.46(9) ?
C6 C1 Ti1 131.56(11) ?
C1 C2 C3 109.07(14) ?
C1 C2 Ti1 77.34(9) ?
C3 C2 Ti1 70.65(9) ?
C1 C2 H2 125.5 ?
C3 C2 H2 125.5 ?
Ti1 C2 H2 118.3 ?
C4 C3 C2 107.23(14) ?
C4 C3 Ti1 74.99(9) ?
C2 C3 Ti1 74.31(9) ?
C4 C3 H3 126.4 ?
C2 C3 H3 126.4 ?
Ti1 C3 H3 116.5 ?
C3 C4 C5 108.46(15) ?
C3 C4 Ti1 70.58(9) ?
C5 C4 Ti1 75.03(9) ?
C3 C4 H4 125.8 ?
C5 C4 H4 125.8 ?
Ti1 C4 H4 120.4 ?
C4 C5 C1 108.66(15) ?
C4 C5 Ti1 71.13(9) ?
C1 C5 Ti1 75.11(9) ?
C4 C5 H5 125.7 ?
C1 C5 H5 125.7 ?
Ti1 C5 H5 119.9 ?
C1 C6 C8 112.61(15) ?
C1 C6 C9 111.12(14) ?
C8 C6 C9 110.35(16) ?
C1 C6 C7 105.76(14) ?
C8 C6 C7 109.00(17) ?
C9 C6 C7 107.76(17) ?
C6 C7 H7A 109.5 ?
C6 C7 H7B 109.5 ?
H7A C7 H7B 109.5 ?
C6 C7 H7C 109.5 ?
H7A C7 H7C 109.5 ?
H7B C7 H7C 109.5 ?
C6 C8 H8A 109.5 ?
C6 C8 H8B 109.5 ?
H8A C8 H8B 109.5 ?
C6 C8 H8C 109.5 ?
H8A C8 H8C 109.5 ?
H8B C8 H8C 109.5 ?
C6 C9 H9A 109.5 ?
C6 C9 H9B 109.5 ?
H9A C9 H9B 109.5 ?
C6 C9 H9C 109.5 ?
H9A C9 H9C 109.5 ?
H9B C9 H9C 109.5 ?
C11 C10 C14 106.52(14) ?
C11 C10 C15 125.15(14) ?
C14 C10 C15 127.64(14) ?
C11 C10 Ti1 69.34(8) ?
C14 C10 Ti1 71.63(9) ?
C15 C10 Ti1 131.17(10) ?
C12 C11 C10 109.14(14) ?
C12 C11 Ti1 70.70(9) ?
C10 C11 Ti1 76.93(9) ?
C12 C11 H11 125.4 ?
C10 C11 H11 125.4 ?
Ti1 C11 H11 118.7 ?
C13 C12 C11 107.58(14) ?
C13 C12 Ti1 75.14(9) ?
C11 C12 Ti1 74.48(9) ?
C13 C12 H12 126.2 ?
C11 C12 H12 126.2 ?
Ti1 C12 H12 116.3 ?
C12 C13 C14 108.27(15) ?
C12 C13 Ti1 70.36(9) ?
C14 C13 Ti1 74.77(9) ?
C12 C13 H13 125.9 ?
C14 C13 H13 125.9 ?
Ti1 C13 H13 120.7 ?
C13 C14 C10 108.39(15) ?
C13 C14 Ti1 71.28(9) ?
C10 C14 Ti1 74.76(9) ?
C13 C14 H14 125.8 ?
C10 C14 H14 125.8 ?
Ti1 C14 H14 119.9 ?
C10 C15 C17 111.60(15) ?
C10 C15 C16 111.95(14) ?
C17 C15 C16 110.15(15) ?
C10 C15 C18 106.17(14) ?
C17 C15 C18 108.46(16) ?
C16 C15 C18 108.32(16) ?
C15 C16 H16A 109.5 ?
C15 C16 H16B 109.5 ?
H16A C16 H16B 109.5 ?
C15 C16 H16C 109.5 ?
H16A C16 H16C 109.5 ?
H16B C16 H16C 109.5 ?
C15 C17 H17A 109.5 ?
C15 C17 H17B 109.5 ?
H17A C17 H17B 109.5 ?
C15 C17 H17C 109.5 ?
H17A C17 H17C 109.5 ?
H17B C17 H17C 109.5 ?
C15 C18 H18A 109.5 ?
C15 C18 H18B 109.5 ?
H18A C18 H18B 109.5 ?
C15 C18 H18C 109.5 ?
H18A C18 H18C 109.5 ?
H18B C18 H18C 109.5 ?

loop_
_geom_bond_atom_site_label_1
_geom_bond_atom_site_label_2
_geom_bond_distance
_geom_bond_publ_flag
Ti1 C12 2.3281(15) yes
Ti1 C3 2.3310(15) yes
Ti1 Cl1 2.3709(5) yes
Ti1 Cl2 2.3718(5) yes
Ti1 C11 2.3769(15) yes
Ti1 C2 2.3785(15) yes
Ti1 C4 2.3873(16) yes
Ti1 C13 2.3892(15) yes
Ti1 C14 2.4341(16) yes
Ti1 C5 2.4373(15) yes
Ti1 C10 2.4745(15) yes
Ti1 C1 2.4844(16) yes
C1 C2 1.408(2) ?
C1 C5 1.417(2) ?
C1 C6 1.521(2) ?
C2 C3 1.419(2) ?
C2 H2 0.9500 ?
C3 C4 1.397(2) ?
C3 H3 0.9500 ?
C4 C5 1.405(2) ?
C4 H4 0.9500 ?
C5 H5 0.9500 ?
C6 C8 1.522(3) ?
C6 C9 1.538(3) ?
C6 C7 1.548(3) ?
C7 H7A 0.9800 ?
C7 H7B 0.9800 ?
C7 H7C 0.9800 ?
C8 H8A 0.9800 ?
C8 H8B 0.9800 ?
C8 H8C 0.9800 ?
C9 H9A 0.9800 ?
C9 H9B 0.9800 ?
C9 H9C 0.9800 ?
C10 C11 1.410(2) ?
C10 C14 1.420(2) ?
C10 C15 1.520(2) ?
C11 C12 1.409(2) ?
C11 H11 0.9500 ?
C12 C13 1.400(2) ?
C12 H12 0.9500 ?
C13 C14 1.409(2) ?
C13 H13 0.9500 ?
C14 H14 0.9500 ?
C15 C17 1.529(3) ?
C15 C16 1.530(2) ?
C15 C18 1.541(3) ?
C16 H16A 0.9800 ?
C16 H16B 0.9800 ?
C16 H16C 0.9800 ?
C17 H17A 0.9800 ?
C17 H17B 0.9800 ?
C17 H17C 0.9800 ?
C18 H18A 0.9800 ?
C18 H18B 0.9800 ?
C18 H18C 0.9800 ?

loop_
_geom_torsion_atom_site_label_1
_geom_torsion_atom_site_label_2
_geom_torsion_atom_site_label_3
_geom_torsion_atom_site_label_4
_geom_torsion
C12 Ti1 C1 C2 55.26(10)
C3 Ti1 C1 C2 -38.08(9)
Cl1 Ti1 C1 C2 153.60(9)
Cl2 Ti1 C1 C2 -118.95(9)
C11 Ti1 C1 C2 21.56(10)
C4 Ti1 C1 C2 -79.62(10)
C13 Ti1 C1 C2 83.79(10)
C14 Ti1 C1 C2 75.14(15)
C5 Ti1 C1 C2 -116.65(14)
C10 Ti1 C1 C2 12.08(13)
C12 Ti1 C1 C5 171.91(10)
C3 Ti1 C1 C5 78.57(10)
Cl1 Ti1 C1 C5 -89.75(9)
Cl2 Ti1 C1 C5 -2.30(11)
C11 Ti1 C1 C5 138.21(9)
C2 Ti1 C1 C5 116.65(14)
C4 Ti1 C1 C5 37.04(10)
C13 Ti1 C1 C5 -159.56(10)
C14 Ti1 C1 C5 -168.21(12)
C10 Ti1 C1 C5 128.74(10)
C12 Ti1 C1 C6 -63.71(15)
C3 Ti1 C1 C6 -157.05(17)
Cl1 Ti1 C1 C6 34.63(14)
Cl2 Ti1 C1 C6 122.08(14)
C11 Ti1 C1 C6 -97.41(15)
C2 Ti1 C1 C6 -118.97(19)
C4 Ti1 C1 C6 161.42(17)
C13 Ti1 C1 C6 -35.18(17)
C14 Ti1 C1 C6 -43.8(2)
C5 Ti1 C1 C6 124.38(19)
C10 Ti1 C1 C6 -106.88(15)
C5 C1 C2 C3 2.01(17)
C6 C1 C2 C3 -169.08(14)
Ti1 C1 C2 C3 64.09(11)
C5 C1 C2 Ti1 -62.09(11)
C6 C1 C2 Ti1 126.83(15)
C12 Ti1 C2 C1 -123.74(10)
C3 Ti1 C2 C1 115.71(13)
Cl1 Ti1 C2 C1 -28.47(10)
Cl2 Ti1 C2 C1 87.81(10)
C11 Ti1 C2 C1 -159.32(10)
C4 Ti1 C2 C1 77.32(10)
C13 Ti1 C2 C1 -111.97(9)
C14 Ti1 C2 C1 -143.17(9)
C5 Ti1 C2 C1 36.43(9)
C10 Ti1 C2 C1 -172.26(8)
C12 Ti1 C2 C3 120.55(10)
Cl1 Ti1 C2 C3 -144.17(8)
Cl2 Ti1 C2 C3 -27.89(11)
C11 Ti1 C2 C3 84.98(10)
C4 Ti1 C2 C3 -38.39(10)
C13 Ti1 C2 C3 132.33(9)
C14 Ti1 C2 C3 101.12(11)
C5 Ti1 C2 C3 -79.28(10)
C10 Ti1 C2 C3 72.04(10)
C1 Ti1 C2 C3 -115.71(13)
C1 C2 C3 C4 -0.10(17)
Ti1 C2 C3 C4 68.36(11)
C1 C2 C3 Ti1 -68.46(11)
C12 Ti1 C3 C4 -171.37(10)
Cl1 Ti1 C3 C4 -59.32(12)
Cl2 Ti1 C3 C4 46.51(10)
C11 Ti1 C3 C4 159.51(11)
C2 Ti1 C3 C4 -113.19(14)
C13 Ti1 C3 C4 -178.98(10)
C14 Ti1 C3 C4 136.17(10)
C5 Ti1 C3 C4 -36.61(10)
C10 Ti1 C3 C4 131.18(10)
C1 Ti1 C3 C4 -76.75(10)
C12 Ti1 C3 C2 -58.18(10)
Cl1 Ti1 C3 C2 53.87(12)
Cl2 Ti1 C3 C2 159.70(8)
C11 Ti1 C3 C2 -87.30(10)
C4 Ti1 C3 C2 113.19(14)
C13 Ti1 C3 C2 -65.79(11)
C14 Ti1 C3 C2 -110.64(10)
C5 Ti1 C3 C2 76.58(10)
C10 Ti1 C3 C2 -115.63(9)
C1 Ti1 C3 C2 36.44(9)
C2 C3 C4 C5 -1.88(18)
Ti1 C3 C4 C5 66.02(12)
C2 C3 C4 Ti1 -67.89(10)
C12 Ti1 C4 C3 11.36(13)
Cl1 Ti1 C4 C3 140.61(9)
Cl2 Ti1 C4 C3 -133.08(10)
C11 Ti1 C4 C3 -21.32(11)
C2 Ti1 C4 C3 39.10(9)
C13 Ti1 C4 C3 3.0(3)
C14 Ti1 C4 C3 -79.38(15)
C5 Ti1 C4 C3 116.22(15)
C10 Ti1 C4 C3 -57.35(11)
C1 Ti1 C4 C3 79.64(10)
C12 Ti1 C4 C5 -104.85(12)
C3 Ti1 C4 C5 -116.22(15)
Cl1 Ti1 C4 C5 24.39(12)
Cl2 Ti1 C4 C5 110.70(11)
C11 Ti1 C4 C5 -137.53(10)
C2 Ti1 C4 C5 -77.12(11)
C13 Ti1 C4 C5 -113.2(2)
C14 Ti1 C4 C5 164.40(11)
C10 Ti1 C4 C5 -173.57(10)
C1 Ti1 C4 C5 -36.58(10)
C3 C4 C5 C1 3.16(19)
Ti1 C4 C5 C1 66.29(12)
C3 C4 C5 Ti1 -63.12(11)
C2 C1 C5 C4 -3.16(18)
C6 C1 C5 C4 167.62(15)
Ti1 C1 C5 C4 -63.70(12)
C2 C1 C5 Ti1 60.53(11)
C6 C1 C5 Ti1 -128.68(16)
C12 Ti1 C5 C4 105.56(12)
C3 Ti1 C5 C4 37.26(10)
Cl1 Ti1 C5 C4 -157.83(11)
Cl2 Ti1 C5 C4 -65.75(10)
C11 Ti1 C5 C4 58.65(13)
C2 Ti1 C5 C4 79.59(11)
C13 Ti1 C5 C4 152.65(13)
C14 Ti1 C5 C4 -102.4(4)
C10 Ti1 C5 C4 11.76(17)
C1 Ti1 C5 C4 116.16(15)
C12 Ti1 C5 C1 -10.59(13)
C3 Ti1 C5 C1 -78.90(10)
Cl1 Ti1 C5 C1 86.01(9)
Cl2 Ti1 C5 C1 178.09(9)
C11 Ti1 C5 C1 -57.51(12)
C2 Ti1 C5 C1 -36.57(9)
C4 Ti1 C5 C1 -116.16(15)
C13 Ti1 C5 C1 36.49(17)
C14 Ti1 C5 C1 141.5(3)
C10 Ti1 C5 C1 -104.40(13)
C2 C1 C6 C8 -174.99(16)
C5 C1 C6 C8 15.8(2)
Ti1 C1 C6 C8 -82.67(19)
C2 C1 C6 C9 -50.6(2)
C5 C1 C6 C9 140.22(18)
Ti1 C1 C6 C9 41.7(2)
C2 C1 C6 C7 66.1(2)
C5 C1 C6 C7 -103.1(2)
Ti1 C1 C6 C7 158.38(15)
C12 Ti1 C10 C11 -37.72(9)
C3 Ti1 C10 C11 56.58(10)
Cl1 Ti1 C10 C11 -114.83(9)
Cl2 Ti1 C10 C11 157.09(9)
C2 Ti1 C10 C11 23.26(11)
C4 Ti1 C10 C11 85.19(10)
C13 Ti1 C10 C11 -79.29(10)
C14 Ti1 C10 C11 -116.45(13)
C5 Ti1 C10 C11 77.85(14)
C1 Ti1 C10 C11 16.20(13)
C12 Ti1 C10 C14 78.73(10)
C3 Ti1 C10 C14 173.03(10)
Cl1 Ti1 C10 C14 1.62(11)
Cl2 Ti1 C10 C14 -86.46(9)
C11 Ti1 C10 C14 116.45(13)
C2 Ti1 C10 C14 139.71(9)
C4 Ti1 C10 C14 -158.37(10)
C13 Ti1 C10 C14 37.15(10)
C5 Ti1 C10 C14 -165.70(11)
C1 Ti1 C10 C14 132.65(10)
C12 Ti1 C10 C15 -156.90(17)
C3 Ti1 C10 C15 -62.60(15)
Cl1 Ti1 C10 C15 125.99(13)
Cl2 Ti1 C10 C15 37.91(14)
C11 Ti1 C10 C15 -119.18(18)
C2 Ti1 C10 C15 -95.92(15)
C4 Ti1 C10 C15 -33.99(16)
C13 Ti1 C10 C15 161.52(17)
C14 Ti1 C10 C15 124.37(19)
C5 Ti1 C10 C15 -41.3(2)
C1 Ti1 C10 C15 -102.98(15)
C14 C10 C11 C12 1.50(17)
C15 C10 C11 C12 -169.58(14)
Ti1 C10 C11 C12 63.91(10)
C14 C10 C11 Ti1 -62.41(11)
C15 C10 C11 Ti1 126.51(14)
C3 Ti1 C11 C12 122.21(10)
Cl1 Ti1 C11 C12 -23.35(11)
Cl2 Ti1 C11 C12 -141.15(8)
C2 Ti1 C11 C12 86.36(10)
C4 Ti1 C11 C12 134.36(10)
C13 Ti1 C11 C12 -38.40(9)
C14 Ti1 C11 C12 -79.37(10)
C5 Ti1 C11 C12 103.98(10)
C10 Ti1 C11 C12 -115.97(13)
C1 Ti1 C11 C12 74.39(10)
C12 Ti1 C11 C10 115.97(13)
C3 Ti1 C11 C10 -121.81(10)
Cl1 Ti1 C11 C10 92.62(9)
Cl2 Ti1 C11 C10 -25.18(10)
C2 Ti1 C11 C10 -157.67(10)
C4 Ti1 C11 C10 -109.67(10)
C13 Ti1 C11 C10 77.57(10)
C14 Ti1 C11 C10 36.60(9)
C5 Ti1 C11 C10 -140.05(9)
C1 Ti1 C11 C10 -169.64(9)
C10 C11 C12 C13 0.49(17)
Ti1 C11 C12 C13 68.46(11)
C10 C11 C12 Ti1 -67.97(11)
C3 Ti1 C12 C13 -169.80(10)
Cl1 Ti1 C12 C13 49.19(10)
Cl2 Ti1 C12 C13 -54.54(12)
C11 Ti1 C12 C13 -113.45(14)
C2 Ti1 C12 C13 160.33(11)
C4 Ti1 C12 C13 -176.24(9)
C14 Ti1 C12 C13 -36.65(9)
C5 Ti1 C12 C13 138.55(10)
C10 Ti1 C12 C13 -76.95(10)
C1 Ti1 C12 C13 132.69(10)
C3 Ti1 C12 C11 -56.34(10)
Cl1 Ti1 C12 C11 162.65(8)
Cl2 Ti1 C12 C11 58.91(12)
C2 Ti1 C12 C11 -86.22(10)
C4 Ti1 C12 C11 -62.78(12)
C13 Ti1 C12 C11 113.45(14)
C14 Ti1 C12 C11 76.81(10)
C5 Ti1 C12 C11 -107.99(10)
C10 Ti1 C12 C11 36.50(9)
C1 Ti1 C12 C11 -113.86(9)
C11 C12 C13 C14 -2.31(18)
Ti1 C12 C13 C14 65.70(12)
C11 C12 C13 Ti1 -68.01(10)
C3 Ti1 C13 C12 13.42(13)
Cl1 Ti1 C13 C12 -129.79(10)
Cl2 Ti1 C13 C12 143.78(9)
C11 Ti1 C13 C12 38.77(9)
C2 Ti1 C13 C12 -20.66(11)
C4 Ti1 C13 C12 11.2(3)
C14 Ti1 C13 C12 116.24(15)
C5 Ti1 C13 C12 -78.78(15)
C10 Ti1 C13 C12 79.47(11)
C1 Ti1 C13 C12 -56.70(11)
C12 Ti1 C13 C14 -116.24(15)
C3 Ti1 C13 C14 -102.82(12)
Cl1 Ti1 C13 C14 113.97(11)
Cl2 Ti1 C13 C14 27.54(12)
C11 Ti1 C13 C14 -77.47(11)
C2 Ti1 C13 C14 -136.90(10)
C4 Ti1 C13 C14 -105.1(2)
C5 Ti1 C13 C14 164.98(12)
C10 Ti1 C13 C14 -36.77(10)
C1 Ti1 C13 C14 -172.94(10)
C12 C13 C14 C10 3.27(19)
Ti1 C13 C14 C10 66.10(12)
C12 C13 C14 Ti1 -62.83(11)
C11 C10 C14 C13 -2.92(18)
C15 C10 C14 C13 167.86(15)
Ti1 C10 C14 C13 -63.82(12)
C11 C10 C14 Ti1 60.91(10)
C15 C10 C14 Ti1 -128.31(16)
C12 Ti1 C14 C13 37.25(11)
C3 Ti1 C14 C13 106.96(12)
Cl1 Ti1 C14 C13 -62.73(11)
Cl2 Ti1 C14 C13 -154.66(11)
C11 Ti1 C14 C13 79.22(11)
C2 Ti1 C14 C13 60.10(13)
C4 Ti1 C14 C13 152.98(12)
C5 Ti1 C14 C13 -117.7(3)
C10 Ti1 C14 C13 115.95(15)
C1 Ti1 C14 C13 13.57(19)
C12 Ti1 C14 C10 -78.69(10)
C3 Ti1 C14 C10 -8.99(13)
Cl1 Ti1 C14 C10 -178.68(9)
Cl2 Ti1 C14 C10 89.39(9)
C11 Ti1 C14 C10 -36.73(9)
C2 Ti1 C14 C10 -55.85(12)
C4 Ti1 C14 C10 37.04(16)
C13 Ti1 C14 C10 -115.95(15)
C5 Ti1 C14 C10 126.4(3)
C1 Ti1 C14 C10 -102.38(14)
C11 C10 C15 C17 -179.69(15)
C14 C10 C15 C17 11.1(2)
Ti1 C10 C15 C17 -87.25(18)
C11 C10 C15 C16 -55.7(2)
C14 C10 C15 C16 135.13(17)
Ti1 C10 C15 C16 36.7(2)
C11 C10 C15 C18 62.3(2)
C14 C10 C15 C18 -106.9(2)
Ti1 C10 C15 C18 154.75(14)
